data_7039435
loop_
_publ_author_name
'Duan, Yu-Lai'
'He, Jia-Xuan'
'Wang, Wei'
'Zhou, Jing-Jing'
'Huang, Yong'
'Yang, Ying'

_publ_section_title
;
 Synthesis and characterization of dinuclear rare-earth complexes
 supported by amine-bridged bis(phenolate) ligands and their catalytic
 activity for the ring-opening polymerization of l-lactide.
;
_journal_issue 26
_journal_name_full 'Dalton transactions (Cambridge, England : 2003)'
_journal_page_first 10807
_journal_page_last 10820
_journal_paper_doi 10.1039/c6dt01486k
_journal_volume 45
_journal_year 2016
_chemical_formula_moiety 'C80 H124 Gd2 N2 O12, 8(C H2 Cl2)'
_chemical_formula_sum 'C88 H140 Cl16 Gd2 N2 O12'
_chemical_formula_weight 2299.72
_chemical_name_systematic
; 
 ? 
;
_space_group_IT_number 14
_symmetry_cell_setting monoclinic
_symmetry_space_group_name_Hall '-P 2yn'
_symmetry_space_group_name_H-M 'P 1 21/n 1'
_atom_sites_solution_hydrogens geom
_atom_sites_solution_primary direct
_atom_sites_solution_secondary difmap
_audit_creation_method SHELXL-97
_audit_update_record
;
2016-04-01 deposited with the CCDC.
2016-06-02 downloaded from the CCDC.
;
_cell_angle_alpha 90.00
_cell_angle_beta 98.9050(17)
_cell_angle_gamma 90.00
_cell_formula_units_Z 2
_cell_length_a 11.2994(2)
_cell_length_b 17.6440(3)
_cell_length_c 27.3650(5)
_cell_measurement_reflns_used 9663
_cell_measurement_temperature 293(2)
_cell_measurement_theta_max 28.5840
_cell_measurement_theta_min 3.5340
_cell_volume 5389.91(17)
_computing_cell_refinement 'Bruker XSCANS'
_computing_data_collection 'Bruker XSCANS'
_computing_data_reduction 'Bruker SHELXTL'
_computing_molecular_graphics 'Bruker SHELXTL'
_computing_publication_material 'Bruker SHELXTL'
_computing_structure_refinement 'SHELXL-97 (Sheldrick, 1997)'
_computing_structure_solution 'SHELXS-97 (Sheldrick, 1990)'
_diffrn_ambient_temperature 293(2)
_diffrn_measured_fraction_theta_full 0.997
_diffrn_measured_fraction_theta_max 0.997
_diffrn_measurement_device_type 'SuperNova, Dual, Cu at zero, Eos'
_diffrn_measurement_method '\w scans'
_diffrn_radiation_monochromator graphite
_diffrn_radiation_source 'fine-focus sealed tube'
_diffrn_radiation_type MoK\a
_diffrn_radiation_wavelength 0.71073
_diffrn_reflns_av_R_equivalents 0.0302
_diffrn_reflns_av_sigmaI/netI 0.0456
_diffrn_reflns_limit_h_max 13
_diffrn_reflns_limit_h_min -13
_diffrn_reflns_limit_k_max 21
_diffrn_reflns_limit_k_min -14
_diffrn_reflns_limit_l_max 33
_diffrn_reflns_limit_l_min -33
_diffrn_reflns_number 22127
_diffrn_reflns_theta_full 25.50
_diffrn_reflns_theta_max 25.50
_diffrn_reflns_theta_min 3.43
_exptl_absorpt_coefficient_mu 1.669
_exptl_absorpt_correction_T_max 1.00000
_exptl_absorpt_correction_T_min 0.73191
_exptl_absorpt_correction_type multi-scan
_exptl_crystal_colour colorless
_exptl_crystal_density_diffrn 1.417
_exptl_crystal_density_method 'not measured'
_exptl_crystal_description block
_exptl_crystal_F_000 2356
_exptl_crystal_size_max 0.20
_exptl_crystal_size_mid 0.18
_exptl_crystal_size_min 0.15
_refine_diff_density_max 0.702
_refine_diff_density_min -0.989
_refine_diff_density_rms 0.096
_refine_ls_extinction_method none
_refine_ls_goodness_of_fit_ref 1.002
_refine_ls_hydrogen_treatment mixed
_refine_ls_matrix_type full
_refine_ls_number_parameters 613
_refine_ls_number_reflns 10013
_refine_ls_number_restraints 1008
_refine_ls_restrained_S_all 1.034
_refine_ls_R_factor_all 0.0514
_refine_ls_R_factor_gt 0.0395
_refine_ls_shift/su_max 0.001
_refine_ls_shift/su_mean 0.000
_refine_ls_structure_factor_coef Fsqd
_refine_ls_weighting_details 'calc w=1/[\s^2^(Fo^2^)+(0.0500P)^2^+9.7000P] where P=(Fo^2^+2Fc^2^)/3'
_refine_ls_weighting_scheme calc
_refine_ls_wR_factor_gt 0.0965
_refine_ls_wR_factor_ref 0.1031
_reflns_number_gt 8348
_reflns_number_total 10013
_reflns_threshold_expression >2sigma(I)
_cod_data_source_file c6dt01486k1.cif
_cod_data_source_block hy104
_cod_depositor_comments
;
The following automatic conversions were performed:

'_symmetry_cell_setting' value 'Monoclinic' changed to 'monoclinic'
according to
/usr/data/users/saulius/crontab/automatic-downloads/rss-feeds/RSC/lib/dictionaries/cif_core.dic
dictionary named 'cif_core.dic' version 2.4.2 from 2011-04-26.

Automatic conversion script
Id: cif_fix_values 4268 2015-11-12 08:31:59Z antanas 

 Adding full bibliography for 7039431--7039442.cif.
;
_cod_original_cell_volume 5389.94(17)
_cod_original_sg_symbol_H-M 'P 21/n'
_cod_database_code 7039435

loop_
_symmetry_equiv_pos_as_xyz
'x, y, z'
'-x+1/2, y+1/2, -z+1/2'
'-x, -y, -z'
'x-1/2, -y-1/2, z-1/2'

loop_
_atom_site_label
_atom_site_type_symbol
_atom_site_fract_x
_atom_site_fract_y
_atom_site_fract_z
_atom_site_U_iso_or_equiv
_atom_site_adp_type
_atom_site_occupancy
_atom_site_symmetry_multiplicity
_atom_site_calc_flag
_atom_site_refinement_flags
_atom_site_disorder_assembly
_atom_site_disorder_group
Gd1 Gd 0.107761(16) 0.431665(10) 0.083503(6) 0.01780(7) Uani 1 1 d . . .
O1 O 0.1115(2) 0.42476(15) 0.16392(9) 0.0230(6) Uani 1 1 d . . .
O2 O 0.0623(2) 0.32022(15) 0.05159(10) 0.0245(6) Uani 1 1 d . . .
O3 O -0.0288(2) 0.52334(15) 0.04572(9) 0.0212(6) Uani 1 1 d . . .
O4 O -0.1927(2) 0.53049(15) -0.01128(9) 0.0219(6) Uani 1 1 d . . .
O5 O 0.1940(3) 0.55836(16) 0.11150(10) 0.0282(7) Uani 1 1 d . . .
O6 O 0.3186(3) 0.39088(18) 0.10321(11) 0.0343(7) Uani 1 1 d . . .
N1 N -0.1087(3) 0.40894(18) 0.09534(11) 0.0185(7) Uani 1 1 d . . .
C7 C -0.1339(4) 0.4577(2) 0.13724(14) 0.0229(8) Uani 1 1 d U . .
H7A H -0.2200 0.4610 0.1359 0.027 Uiso 1 1 calc R . .
H7B H -0.1048 0.5084 0.1323 0.027 Uiso 1 1 calc R . .
C6 C -0.0800(4) 0.4317(2) 0.18818(14) 0.0228(8) Uani 1 1 d U . .
C1 C 0.0444(4) 0.4201(2) 0.19989(14) 0.0236(8) Uani 1 1 d U . .
C2 C 0.0943(4) 0.4039(2) 0.24985(14) 0.0250(8) Uani 1 1 d U . .
C3 C 0.0154(4) 0.3960(3) 0.28408(15) 0.0295(9) Uani 1 1 d U . .
H3A H 0.0477 0.3853 0.3167 0.035 Uiso 1 1 calc R . .
C4 C -0.1093(4) 0.4032(3) 0.27256(16) 0.0321(9) Uani 1 1 d U . .
C5 C -0.1537(4) 0.4220(2) 0.22408(15) 0.0272(8) Uani 1 1 d U . .
H5A H -0.2359 0.4283 0.2151 0.033 Uiso 1 1 calc R . .
C8 C -0.1303(4) 0.3282(2) 0.10672(14) 0.0213(8) Uani 1 1 d U . .
H8A H -0.2079 0.3242 0.1174 0.026 Uiso 1 1 calc R . .
H8B H -0.0703 0.3124 0.1341 0.026 Uiso 1 1 calc R . .
C9 C -0.1271(4) 0.2745(2) 0.06397(14) 0.0233(8) Uani 1 1 d U . .
C14 C -0.0273(4) 0.2715(2) 0.03921(15) 0.0236(8) Uani 1 1 d U . .
C13 C -0.0260(4) 0.2161(2) 0.00117(16) 0.0282(9) Uani 1 1 d U . .
C12 C -0.1238(4) 0.1680(2) -0.00876(16) 0.0324(9) Uani 1 1 d U . .
H12A H -0.1230 0.1319 -0.0334 0.039 Uiso 1 1 calc R . .
C11 C -0.2230(4) 0.1700(2) 0.01552(16) 0.0308(9) Uani 1 1 d U A .
C10 C -0.2227(4) 0.2240(2) 0.05208(15) 0.0276(8) Uani 1 1 d U . .
H10A H -0.2875 0.2270 0.0692 0.033 Uiso 1 1 calc R . .
C15 C -0.1859(3) 0.4343(2) 0.04982(14) 0.0199(8) Uani 1 1 d U . .
H15A H -0.2640 0.4482 0.0576 0.024 Uiso 1 1 calc R . .
H15B H -0.1969 0.3929 0.0262 0.024 Uiso 1 1 calc R . .
C16 C -0.1317(3) 0.5017(2) 0.02677(13) 0.0189(8) Uani 1 1 d U . .
C17 C 0.2293(4) 0.3932(3) 0.26512(15) 0.0329(10) Uani 1 1 d U . .
C18 C 0.2681(5) 0.3225(3) 0.23922(17) 0.0501(14) Uani 1 1 d U . .
H18A H 0.2245 0.2793 0.2482 0.075 Uiso 1 1 calc R . .
H18B H 0.3524 0.3144 0.2492 0.075 Uiso 1 1 calc R . .
H18C H 0.2518 0.3297 0.2040 0.075 Uiso 1 1 calc R . .
C19 C 0.2975(5) 0.4634(3) 0.25144(18) 0.0472(13) Uani 1 1 d U . .
H19A H 0.2726 0.5070 0.2682 0.071 Uiso 1 1 calc R . .
H19B H 0.2807 0.4714 0.2164 0.071 Uiso 1 1 calc R . .
H19C H 0.3820 0.4557 0.2612 0.071 Uiso 1 1 calc R . .
C20 C 0.2639(5) 0.3812(3) 0.32109(16) 0.0457(13) Uani 1 1 d U . .
H20A H 0.2418 0.4251 0.3383 0.068 Uiso 1 1 calc R . .
H20B H 0.3488 0.3734 0.3289 0.068 Uiso 1 1 calc R . .
H20C H 0.2228 0.3376 0.3310 0.068 Uiso 1 1 calc R . .
C21 C -0.1891(5) 0.3933(3) 0.31292(16) 0.0393(11) Uani 1 1 d U . .
C22 C -0.1660(6) 0.4578(4) 0.3498(2) 0.0649(16) Uani 1 1 d U . .
H22A H -0.1864 0.5051 0.3333 0.097 Uiso 1 1 calc R . .
H22B H -0.0829 0.4583 0.3641 0.097 Uiso 1 1 calc R . .
H22C H -0.2141 0.4510 0.3755 0.097 Uiso 1 1 calc R . .
C23 C -0.1564(6) 0.3184(4) 0.3413(2) 0.0655(16) Uani 1 1 d U . .
H23A H -0.0734 0.3193 0.3557 0.098 Uiso 1 1 calc R . .
H23B H -0.1708 0.2765 0.3188 0.098 Uiso 1 1 calc R . .
H23C H -0.2049 0.3131 0.3670 0.098 Uiso 1 1 calc R . .
C24 C -0.3203(5) 0.3894(4) 0.2914(2) 0.0650(17) Uani 1 1 d U . .
H24A H -0.3436 0.4354 0.2737 0.097 Uiso 1 1 calc R . .
H24B H -0.3669 0.3833 0.3177 0.097 Uiso 1 1 calc R . .
H24C H -0.3339 0.3471 0.2692 0.097 Uiso 1 1 calc R . .
C25 C -0.3257(5) 0.1122(3) 0.00347(18) 0.0410(11) Uani 1 1 d U . .
C26 C -0.2698(7) 0.0306(4) 0.0120(3) 0.0653(19) Uani 0.80 1 d PU A 2
H26A H -0.1876 0.0348 0.0272 0.098 Uiso 0.80 1 calc PR A 2
H26B H -0.2742 0.0050 -0.0192 0.098 Uiso 0.80 1 calc PR A 2
H26C H -0.3136 0.0023 0.0333 0.098 Uiso 0.80 1 calc PR A 2
C27 C -0.3849(8) 0.1202(5) -0.0486(3) 0.0525(19) Uani 0.70 1 d PU A 2
H27A H -0.3457 0.0881 -0.0694 0.079 Uiso 0.70 1 calc PR A 2
H27B H -0.3797 0.1720 -0.0589 0.079 Uiso 0.70 1 calc PR A 2
H27C H -0.4675 0.1058 -0.0511 0.079 Uiso 0.70 1 calc PR A 2
C28 C -0.4159(7) 0.1159(5) 0.0400(3) 0.0598(19) Uani 0.80 1 d PU A 2
H28A H -0.3878 0.0852 0.0684 0.090 Uiso 0.80 1 calc PR A 2
H28B H -0.4922 0.0974 0.0242 0.090 Uiso 0.80 1 calc PR A 2
H28C H -0.4240 0.1675 0.0502 0.090 Uiso 0.80 1 calc PR A 2
C26' C -0.325(3) 0.0742(16) -0.0476(10) 0.047(4) Uani 0.20 1 d PU A 1
H26D H -0.2617 0.0376 -0.0452 0.070 Uiso 0.20 1 calc PR A 1
H26E H -0.3133 0.1121 -0.0716 0.070 Uiso 0.20 1 calc PR A 1
H26F H -0.4006 0.0493 -0.0578 0.070 Uiso 0.20 1 calc PR A 1
C27' C -0.4453(17) 0.1678(11) -0.0178(8) 0.059(3) Uani 0.30 1 d PU A 1
H27D H -0.4654 0.1983 0.0088 0.088 Uiso 0.30 1 calc PR A 1
H27E H -0.5124 0.1364 -0.0305 0.088 Uiso 0.30 1 calc PR A 1
H27F H -0.4258 0.2001 -0.0436 0.088 Uiso 0.30 1 calc PR A 1
C28' C -0.338(3) 0.0678(15) 0.0414(10) 0.044(4) Uani 0.20 1 d PU A 1
H28D H -0.2671 0.0381 0.0503 0.066 Uiso 0.20 1 calc PR A 1
H28E H -0.4056 0.0347 0.0324 0.066 Uiso 0.20 1 calc PR A 1
H28F H -0.3514 0.0984 0.0691 0.066 Uiso 0.20 1 calc PR A 1
C29 C 0.0808(4) 0.2085(3) -0.02716(16) 0.0319(9) Uani 1 1 d U . .
C30 C 0.1944(5) 0.1916(3) 0.0086(2) 0.0500(13) Uani 1 1 d U . .
H30A H 0.2083 0.2312 0.0329 0.075 Uiso 1 1 calc R . .
H30B H 0.2610 0.1888 -0.0093 0.075 Uiso 1 1 calc R . .
H30C H 0.1858 0.1441 0.0248 0.075 Uiso 1 1 calc R . .
C31 C 0.0958(5) 0.2821(3) -0.0554(2) 0.0498(13) Uani 1 1 d U . .
H31A H 0.1074 0.3237 -0.0325 0.075 Uiso 1 1 calc R . .
H31B H 0.0252 0.2909 -0.0791 0.075 Uiso 1 1 calc R . .
H31C H 0.1641 0.2778 -0.0721 0.075 Uiso 1 1 calc R . .
C32 C 0.0649(5) 0.1438(3) -0.0648(2) 0.0537(14) Uani 1 1 d U . .
H32A H 0.0555 0.0969 -0.0480 0.081 Uiso 1 1 calc R . .
H32B H 0.1342 0.1408 -0.0810 0.081 Uiso 1 1 calc R . .
H32C H -0.0048 0.1530 -0.0888 0.081 Uiso 1 1 calc R . .
C33 C 0.2318(5) 0.6167(3) 0.08039(18) 0.0447(12) Uani 1 1 d U . .
H33A H 0.1653 0.6330 0.0559 0.054 Uiso 1 1 calc R . .
H33B H 0.2954 0.5982 0.0634 0.054 Uiso 1 1 calc R . .
C34 C 0.2756(6) 0.6806(3) 0.1143(2) 0.0589(15) Uani 1 1 d U . .
H34A H 0.2536 0.7291 0.0987 0.071 Uiso 1 1 calc R . .
H34B H 0.3619 0.6786 0.1234 0.071 Uiso 1 1 calc R . .
C35 C 0.2144(6) 0.6691(3) 0.1588(2) 0.0617(15) Uani 1 1 d U . .
H35A H 0.2731 0.6641 0.1885 0.074 Uiso 1 1 calc R . .
H35B H 0.1625 0.7117 0.1629 0.074 Uiso 1 1 calc R . .
C36 C 0.1431(5) 0.5980(3) 0.14926(18) 0.0441(12) Uani 1 1 d U . .
H36A H 0.1490 0.5676 0.1791 0.053 Uiso 1 1 calc R . .
H36B H 0.0594 0.6096 0.1380 0.053 Uiso 1 1 calc R . .
C37 C 0.3656(5) 0.3153(3) 0.1095(2) 0.0521(13) Uani 1 1 d U . .
H37A H 0.3735 0.2929 0.0778 0.063 Uiso 1 1 calc R . .
H37B H 0.3138 0.2835 0.1259 0.063 Uiso 1 1 calc R . .
C38 C 0.4866(6) 0.3241(4) 0.1411(3) 0.0837(19) Uani 1 1 d U . .
H38A H 0.4831 0.3081 0.1747 0.100 Uiso 1 1 calc R . .
H38B H 0.5457 0.2934 0.1280 0.100 Uiso 1 1 calc R . .
C39 C 0.5175(6) 0.4011(5) 0.1401(3) 0.095(2) Uani 1 1 d U . .
H39A H 0.5854 0.4075 0.1227 0.114 Uiso 1 1 calc R . .
H39B H 0.5398 0.4198 0.1735 0.114 Uiso 1 1 calc R . .
C40 C 0.4160(5) 0.4432(3) 0.1152(3) 0.0579(14) Uani 1 1 d U . .
H40A H 0.4356 0.4665 0.0854 0.069 Uiso 1 1 calc R . .
H40B H 0.3941 0.4829 0.1367 0.069 Uiso 1 1 calc R . .
C41 C 0.6063(7) 0.6305(5) 0.0318(3) 0.098(3) Uani 1 1 d . . .
H41A H 0.6680 0.6665 0.0265 0.118 Uiso 1 1 calc R B 1
H41B H 0.6205 0.5846 0.0141 0.118 Uiso 1 1 calc R B 1
C42 C -0.0904(9) 0.2002(5) 0.2314(3) 0.112(3) Uani 1 1 d U . .
H42A H -0.0952 0.2462 0.2504 0.135 Uiso 1 1 calc R . .
H42B H -0.0243 0.2060 0.2129 0.135 Uiso 1 1 calc R . .
C43 C -0.0402(7) 0.6005(4) 0.2613(3) 0.0737(16) Uani 1 1 d U . .
H43A H -0.0001 0.5605 0.2459 0.088 Uiso 1 1 calc R C 1
H43B H -0.1214 0.5839 0.2628 0.088 Uiso 1 1 calc R C 1
C44 C 0.0281(6) 0.1077(4) 0.1133(2) 0.0678(15) Uani 1 1 d U . .
H44A H -0.0396 0.0975 0.1302 0.081 Uiso 1 1 calc R D 1
H44B H -0.0031 0.1315 0.0820 0.081 Uiso 1 1 calc R D 1
Cl1 Cl 0.4706(2) 0.6670(2) 0.00513(11) 0.0833(9) Uani 0.70 1 d P E 1
Cl1' Cl 0.4820(5) 0.6015(6) 0.0064(2) 0.084(2) Uani 0.30 1 d P E 1
Cl2 Cl 0.62536(18) 0.60926(12) 0.09445(7) 0.0850(6) Uani 1 1 d . E .
Cl3 Cl -0.0596(4) 0.1231(3) 0.27259(13) 0.220(2) Uani 1 1 d . . .
Cl4 Cl -0.2113(3) 0.19097(16) 0.19337(11) 0.1303(10) Uani 1 1 d . . .
Cl5 Cl -0.0443(12) 0.6726(5) 0.2293(5) 0.265(8) Uani 0.60 1 d P F 1
Cl5' Cl -0.0899(10) 0.6615(7) 0.2083(4) 0.133(5) Uani 0.40 1 d P F 1
Cl6 Cl 0.0440(8) 0.6175(6) 0.3288(5) 0.200(5) Uani 0.50 1 d P F 1
Cl6' Cl 0.0803(6) 0.6373(5) 0.2933(4) 0.145(3) Uani 0.50 1 d P F 1
Cl7 Cl 0.1207(6) 0.1744(3) 0.1490(2) 0.0683(11) Uani 0.60 1 d P G 1
Cl7' Cl 0.1409(14) 0.1500(7) 0.1512(6) 0.166(7) Uani 0.40 1 d P H 1
Cl8 Cl 0.0827(7) 0.0314(3) 0.1021(3) 0.131(3) Uani 0.40 1 d P G 1
Cl8' Cl -0.0306(4) 0.0366(2) 0.13871(13) 0.1065(14) Uani 0.60 1 d P G 1

loop_
_atom_site_aniso_label
_atom_site_aniso_U_11
_atom_site_aniso_U_22
_atom_site_aniso_U_33
_atom_site_aniso_U_23
_atom_site_aniso_U_13
_atom_site_aniso_U_12
Gd1 0.01625(11) 0.02146(12) 0.01513(11) 0.00279(8) 0.00069(7) -0.00235(8)
O1 0.0191(14) 0.0337(16) 0.0158(13) 0.0083(12) 0.0015(11) -0.0030(12)
O2 0.0239(15) 0.0234(14) 0.0265(15) -0.0040(12) 0.0049(12) -0.0031(12)
O3 0.0173(14) 0.0222(14) 0.0235(14) 0.0037(12) 0.0013(11) -0.0013(11)
O4 0.0173(14) 0.0290(15) 0.0190(14) 0.0045(12) 0.0016(11) 0.0035(11)
O5 0.0358(17) 0.0268(15) 0.0219(14) -0.0016(12) 0.0042(13) -0.0089(13)
O6 0.0190(16) 0.0424(19) 0.0392(18) 0.0080(15) -0.0027(13) -0.0018(13)
N1 0.0212(17) 0.0219(16) 0.0122(15) 0.0031(13) 0.0022(13) -0.0034(13)
C7 0.0235(19) 0.0281(19) 0.0167(17) -0.0009(16) 0.0019(15) 0.0013(16)
C6 0.0265(18) 0.0254(18) 0.0163(16) -0.0015(15) 0.0028(15) -0.0027(15)
C1 0.0270(18) 0.0253(18) 0.0181(17) -0.0005(15) 0.0022(15) -0.0033(15)
C2 0.032(2) 0.0253(18) 0.0171(17) -0.0001(16) 0.0006(16) -0.0016(16)
C3 0.034(2) 0.036(2) 0.0176(17) 0.0023(16) 0.0012(16) -0.0027(17)
C4 0.040(2) 0.035(2) 0.0229(18) -0.0030(17) 0.0092(17) -0.0054(18)
C5 0.0283(19) 0.0329(19) 0.0208(17) -0.0026(16) 0.0051(15) -0.0048(16)
C8 0.0236(18) 0.0239(17) 0.0168(16) 0.0028(15) 0.0043(14) -0.0041(15)
C9 0.0251(19) 0.0233(18) 0.0203(17) 0.0041(15) 0.0000(15) -0.0032(15)
C14 0.0261(18) 0.0209(17) 0.0234(17) 0.0048(15) 0.0027(15) -0.0032(15)
C13 0.029(2) 0.0274(19) 0.0274(19) 0.0037(17) 0.0036(16) -0.0010(16)
C12 0.038(2) 0.0289(19) 0.0294(19) -0.0035(17) 0.0022(17) -0.0055(17)
C11 0.030(2) 0.0288(19) 0.0310(19) 0.0032(17) -0.0032(16) -0.0087(17)
C10 0.0275(19) 0.0290(19) 0.0257(18) 0.0059(16) 0.0025(15) -0.0072(16)
C15 0.0182(17) 0.0253(18) 0.0154(16) 0.0021(15) 0.0005(14) -0.0033(15)
C16 0.0191(19) 0.0227(19) 0.0157(17) 0.0006(15) 0.0056(15) 0.0023(15)
C17 0.030(2) 0.046(2) 0.020(2) 0.0077(19) -0.0023(17) 0.0053(19)
C18 0.054(3) 0.068(3) 0.028(2) 0.007(2) 0.004(2) 0.026(3)
C19 0.034(3) 0.069(3) 0.035(3) 0.009(3) -0.005(2) -0.013(2)
C20 0.039(3) 0.070(3) 0.025(2) 0.008(2) -0.007(2) 0.006(3)
C21 0.041(2) 0.056(3) 0.023(2) 0.003(2) 0.0125(19) -0.004(2)
C22 0.076(4) 0.081(4) 0.045(3) -0.010(3) 0.031(3) -0.004(3)
C23 0.070(4) 0.080(4) 0.053(3) 0.018(3) 0.028(3) -0.007(3)
C24 0.048(3) 0.110(5) 0.041(3) 0.006(3) 0.018(3) -0.009(3)
C25 0.037(2) 0.043(2) 0.042(2) -0.008(2) 0.003(2) -0.018(2)
C26 0.065(4) 0.042(4) 0.085(5) -0.001(4) 0.000(4) -0.021(3)
C27 0.048(4) 0.056(4) 0.048(4) -0.002(4) -0.009(3) -0.027(4)
C28 0.054(4) 0.063(4) 0.063(4) -0.007(4) 0.011(3) -0.035(3)
C26' 0.042(7) 0.048(7) 0.049(7) -0.012(7) -0.001(7) -0.027(6)
C27' 0.049(6) 0.054(6) 0.067(6) -0.007(6) -0.009(6) -0.022(6)
C28' 0.041(6) 0.043(6) 0.048(6) 0.000(6) 0.007(6) -0.024(6)
C29 0.034(2) 0.029(2) 0.034(2) -0.0019(19) 0.0111(18) 0.0000(18)
C30 0.039(3) 0.054(3) 0.058(3) -0.006(3) 0.012(2) 0.013(2)
C31 0.059(3) 0.047(3) 0.050(3) 0.006(2) 0.032(3) 0.007(3)
C32 0.054(3) 0.055(3) 0.057(3) -0.024(3) 0.025(3) -0.007(3)
C33 0.060(3) 0.040(2) 0.037(2) -0.005(2) 0.018(2) -0.018(2)
C34 0.080(4) 0.043(3) 0.057(3) -0.013(3) 0.020(3) -0.022(3)
C35 0.083(4) 0.049(3) 0.057(3) -0.023(3) 0.021(3) -0.024(3)
C36 0.065(3) 0.033(2) 0.037(2) -0.005(2) 0.017(2) -0.004(2)
C37 0.035(3) 0.051(3) 0.069(3) 0.012(3) 0.005(2) 0.006(2)
C38 0.044(3) 0.091(4) 0.109(4) 0.033(4) -0.011(3) 0.013(3)
C39 0.044(3) 0.099(4) 0.128(5) 0.014(4) -0.029(3) -0.001(3)
C40 0.027(2) 0.062(3) 0.081(3) 0.000(3) -0.002(2) -0.008(2)
C41 0.059(5) 0.146(8) 0.092(6) 0.036(5) 0.022(4) 0.052(5)
C42 0.129(7) 0.107(6) 0.106(6) -0.035(5) 0.033(5) -0.009(5)
C43 0.076(3) 0.064(3) 0.083(3) -0.010(3) 0.018(3) -0.005(3)
C44 0.068(3) 0.066(3) 0.064(3) 0.016(3) -0.008(3) -0.013(3)
Cl1 0.0505(15) 0.125(3) 0.0767(18) 0.0225(19) 0.0164(12) 0.0162(17)
Cl1' 0.042(3) 0.165(7) 0.046(3) -0.018(4) 0.008(2) -0.043(4)
Cl2 0.0784(13) 0.0878(13) 0.0869(13) 0.0269(11) 0.0067(10) 0.0062(10)
Cl3 0.242(5) 0.279(5) 0.116(2) -0.022(3) -0.042(3) 0.110(4)
Cl4 0.135(2) 0.126(2) 0.132(2) 0.0617(17) 0.0271(18) -0.0199(17)
Cl5 0.391(16) 0.077(4) 0.415(18) 0.008(7) 0.340(15) -0.007(6)
Cl5' 0.149(7) 0.157(10) 0.107(5) 0.054(5) 0.066(5) 0.114(7)
Cl6 0.113(6) 0.148(7) 0.346(15) -0.103(9) 0.056(7) -0.059(5)
Cl6' 0.099(5) 0.122(5) 0.206(8) -0.086(6) 0.002(5) -0.041(4)
Cl7 0.063(2) 0.062(2) 0.073(2) 0.011(2) -0.0104(19) -0.0214(18)
Cl7' 0.123(10) 0.159(12) 0.189(9) 0.106(8) -0.060(7) -0.077(8)
Cl8 0.165(6) 0.042(2) 0.164(6) -0.029(3) -0.039(5) 0.044(3)
Cl8' 0.157(4) 0.076(2) 0.076(2) 0.0153(18) -0.012(2) -0.045(2)

loop_
_atom_type_symbol
_atom_type_description
_atom_type_scat_dispersion_real
_atom_type_scat_dispersion_imag
_atom_type_scat_source
C C 0.0033 0.0016 'International Tables Vol C Tables 4.2.6.8 and 6.1.1.4'
H H 0.0000 0.0000 'International Tables Vol C Tables 4.2.6.8 and 6.1.1.4'
Cl Cl 0.1484 0.1585 'International Tables Vol C Tables 4.2.6.8 and 6.1.1.4'
N N 0.0061 0.0033 'International Tables Vol C Tables 4.2.6.8 and 6.1.1.4'
O O 0.0106 0.0060 'International Tables Vol C Tables 4.2.6.8 and 6.1.1.4'
Gd Gd -0.1653 3.9035 'International Tables Vol C Tables 4.2.6.8 and 6.1.1.4'

loop_
_geom_angle_atom_site_label_1
_geom_angle_atom_site_label_2
_geom_angle_atom_site_label_3
_geom_angle
_geom_angle_site_symmetry_1
_geom_angle_site_symmetry_3
O2 Gd1 O1 108.54(10) . .
O2 Gd1 O3 110.19(9) . .
O1 Gd1 O3 112.75(10) . .
O2 Gd1 O4 91.16(10) . 3_565
O1 Gd1 O4 152.13(9) . 3_565
O3 Gd1 O4 76.59(9) . 3_565
O2 Gd1 O6 89.09(10) . .
O1 Gd1 O6 84.07(10) . .
O3 Gd1 O6 147.04(10) . .
O4 Gd1 O6 76.55(9) 3_565 .
O2 Gd1 O5 168.96(10) . .
O1 Gd1 O5 78.30(9) . .
O3 Gd1 O5 73.74(9) . .
O4 Gd1 O5 79.60(9) 3_565 .
O6 Gd1 O5 82.93(10) . .
O2 Gd1 N1 74.80(10) . .
O1 Gd1 N1 74.59(10) . .
O3 Gd1 N1 65.70(9) . .
O4 Gd1 N1 131.06(9) 3_565 .
O6 Gd1 N1 147.11(10) . .
O5 Gd1 N1 115.86(10) . .
C1 O1 Gd1 144.7(2) . .
C14 O2 Gd1 143.8(3) . .
C16 O3 Gd1 118.2(2) . .
C16 O4 Gd1 123.3(2) . 3_565
C36 O5 C33 105.3(3) . .
C36 O5 Gd1 118.2(3) . .
C33 O5 Gd1 126.3(2) . .
C40 O6 C37 108.3(4) . .
C40 O6 Gd1 122.8(3) . .
C37 O6 Gd1 128.6(3) . .
C15 N1 C8 111.9(3) . .
C15 N1 C7 108.4(3) . .
C8 N1 C7 109.5(3) . .
C15 N1 Gd1 107.4(2) . .
C8 N1 Gd1 111.7(2) . .
C7 N1 Gd1 107.9(2) . .
N1 C7 C6 116.0(3) . .
N1 C7 H7A 108.3 . .
C6 C7 H7A 108.3 . .
N1 C7 H7B 108.3 . .
C6 C7 H7B 108.3 . .
H7A C7 H7B 107.4 . .
C5 C6 C1 120.4(4) . .
C5 C6 C7 119.4(4) . .
C1 C6 C7 120.2(4) . .
O1 C1 C6 119.0(3) . .
O1 C1 C2 122.3(4) . .
C6 C1 C2 118.8(4) . .
C3 C2 C1 117.7(4) . .
C3 C2 C17 121.2(4) . .
C1 C2 C17 121.1(4) . .
C2 C3 C4 124.4(4) . .
C2 C3 H3A 117.8 . .
C4 C3 H3A 117.8 . .
C5 C4 C3 116.1(4) . .
C5 C4 C21 123.3(4) . .
C3 C4 C21 120.5(4) . .
C4 C5 C6 122.5(4) . .
C4 C5 H5A 118.7 . .
C6 C5 H5A 118.7 . .
N1 C8 C9 114.5(3) . .
N1 C8 H8A 108.6 . .
C9 C8 H8A 108.6 . .
N1 C8 H8B 108.6 . .
C9 C8 H8B 108.6 . .
H8A C8 H8B 107.6 . .
C10 C9 C14 120.9(4) . .
C10 C9 C8 118.0(4) . .
C14 C9 C8 121.0(4) . .
O2 C14 C9 119.3(4) . .
O2 C14 C13 122.2(4) . .
C9 C14 C13 118.5(4) . .
C12 C13 C14 117.6(4) . .
C12 C13 C29 120.8(4) . .
C14 C13 C29 121.6(4) . .
C13 C12 C11 124.7(4) . .
C13 C12 H12A 117.7 . .
C11 C12 H12A 117.7 . .
C10 C11 C12 116.9(4) . .
C10 C11 C25 121.9(4) . .
C12 C11 C25 121.2(4) . .
C11 C10 C9 121.5(4) . .
C11 C10 H10A 119.2 . .
C9 C10 H10A 119.2 . .
N1 C15 C16 111.4(3) . .
N1 C15 H15A 109.4 . .
C16 C15 H15A 109.4 . .
N1 C15 H15B 109.4 . .
C16 C15 H15B 109.4 . .
H15A C15 H15B 108.0 . .
O3 C16 O4 124.8(4) . .
O3 C16 C15 118.2(3) . .
O4 C16 C15 117.0(3) . .
C2 C17 C18 108.6(4) . .
C2 C17 C20 112.3(4) . .
C18 C17 C20 107.6(4) . .
C2 C17 C19 110.6(4) . .
C18 C17 C19 110.7(4) . .
C20 C17 C19 107.1(4) . .
C17 C18 H18A 109.5 . .
C17 C18 H18B 109.5 . .
H18A C18 H18B 109.5 . .
C17 C18 H18C 109.5 . .
H18A C18 H18C 109.5 . .
H18B C18 H18C 109.5 . .
C17 C19 H19A 109.5 . .
C17 C19 H19B 109.5 . .
H19A C19 H19B 109.5 . .
C17 C19 H19C 109.5 . .
H19A C19 H19C 109.5 . .
H19B C19 H19C 109.5 . .
C17 C20 H20A 109.5 . .
C17 C20 H20B 109.5 . .
H20A C20 H20B 109.5 . .
C17 C20 H20C 109.5 . .
H20A C20 H20C 109.5 . .
H20B C20 H20C 109.5 . .
C24 C21 C22 110.5(5) . .
C24 C21 C23 107.4(5) . .
C22 C21 C23 107.7(5) . .
C24 C21 C4 112.0(4) . .
C22 C21 C4 109.5(4) . .
C23 C21 C4 109.7(4) . .
C21 C22 H22A 109.5 . .
C21 C22 H22B 109.5 . .
H22A C22 H22B 109.5 . .
C21 C22 H22C 109.5 . .
H22A C22 H22C 109.5 . .
H22B C22 H22C 109.5 . .
C21 C23 H23A 109.5 . .
C21 C23 H23B 109.5 . .
H23A C23 H23B 109.5 . .
C21 C23 H23C 109.5 . .
H23A C23 H23C 109.5 . .
H23B C23 H23C 109.5 . .
C21 C24 H24A 109.5 . .
C21 C24 H24B 109.5 . .
H24A C24 H24B 109.5 . .
C21 C24 H24C 109.5 . .
H24A C24 H24C 109.5 . .
H24B C24 H24C 109.5 . .
C28' C25 C27 136.1(12) . .
C28' C25 C28 49.6(14) . .
C27 C25 C28 112.0(6) . .
C28' C25 C11 113.1(11) . .
C27 C25 C11 110.8(5) . .
C28 C25 C11 112.7(4) . .
C28' C25 C26 55.5(14) . .
C27 C25 C26 109.9(6) . .
C28 C25 C26 103.5(5) . .
C11 C25 C26 107.6(4) . .
C28' C25 C26' 117.8(17) . .
C27 C25 C26' 40.5(11) . .
C28 C25 C26' 134.4(10) . .
C11 C25 C26' 111.8(10) . .
C26 C25 C26' 71.5(12) . .
C28' C25 C27' 115.6(16) . .
C27 C25 C27' 53.1(8) . .
C28 C25 C27' 68.0(8) . .
C11 C25 C27' 102.9(7) . .
C26 C25 C27' 149.1(7) . .
C26' C25 C27' 93.1(14) . .
C25 C26 H26A 109.5 . .
C25 C26 H26B 109.5 . .
H26A C26 H26B 109.5 . .
C25 C26 H26C 109.5 . .
H26A C26 H26C 109.5 . .
H26B C26 H26C 109.5 . .
C25 C27 H27A 109.5 . .
C25 C27 H27B 109.5 . .
H27A C27 H27B 109.5 . .
C25 C27 H27C 109.5 . .
H27A C27 H27C 109.5 . .
H27B C27 H27C 109.5 . .
C25 C28 H28A 109.5 . .
C25 C28 H28B 109.5 . .
H28A C28 H28B 109.5 . .
C25 C28 H28C 109.5 . .
H28A C28 H28C 109.5 . .
H28B C28 H28C 109.5 . .
C25 C26' H26D 109.5 . .
C25 C26' H26E 109.5 . .
H26D C26' H26E 109.5 . .
C25 C26' H26F 109.5 . .
H26D C26' H26F 109.5 . .
H26E C26' H26F 109.5 . .
C25 C27' H27D 109.5 . .
C25 C27' H27E 109.5 . .
H27D C27' H27E 109.5 . .
C25 C27' H27F 109.5 . .
H27D C27' H27F 109.5 . .
H27E C27' H27F 109.5 . .
C25 C28' H28D 109.5 . .
C25 C28' H28E 109.5 . .
H28D C28' H28E 109.5 . .
C25 C28' H28F 109.5 . .
H28D C28' H28F 109.5 . .
H28E C28' H28F 109.5 . .
C30 C29 C32 106.6(4) . .
C30 C29 C31 110.1(4) . .
C32 C29 C31 107.7(4) . .
C30 C29 C13 110.1(4) . .
C32 C29 C13 112.6(4) . .
C31 C29 C13 109.7(4) . .
C29 C30 H30A 109.5 . .
C29 C30 H30B 109.5 . .
H30A C30 H30B 109.5 . .
C29 C30 H30C 109.5 . .
H30A C30 H30C 109.5 . .
H30B C30 H30C 109.5 . .
C29 C31 H31A 109.5 . .
C29 C31 H31B 109.5 . .
H31A C31 H31B 109.5 . .
C29 C31 H31C 109.5 . .
H31A C31 H31C 109.5 . .
H31B C31 H31C 109.5 . .
C29 C32 H32A 109.5 . .
C29 C32 H32B 109.5 . .
H32A C32 H32B 109.5 . .
C29 C32 H32C 109.5 . .
H32A C32 H32C 109.5 . .
H32B C32 H32C 109.5 . .
O5 C33 C34 105.8(4) . .
O5 C33 H33A 110.6 . .
C34 C33 H33A 110.6 . .
O5 C33 H33B 110.6 . .
C34 C33 H33B 110.6 . .
H33A C33 H33B 108.7 . .
C33 C34 C35 104.5(4) . .
C33 C34 H34A 110.8 . .
C35 C34 H34A 110.8 . .
C33 C34 H34B 110.8 . .
C35 C34 H34B 110.8 . .
H34A C34 H34B 108.9 . .
C36 C35 C34 105.9(4) . .
C36 C35 H35A 110.5 . .
C34 C35 H35A 110.5 . .
C36 C35 H35B 110.5 . .
C34 C35 H35B 110.5 . .
H35A C35 H35B 108.7 . .
O5 C36 C35 105.6(4) . .
O5 C36 H36A 110.6 . .
C35 C36 H36A 110.6 . .
O5 C36 H36B 110.6 . .
C35 C36 H36B 110.6 . .
H36A C36 H36B 108.7 . .
O6 C37 C38 105.0(5) . .
O6 C37 H37A 110.8 . .
C38 C37 H37A 110.8 . .
O6 C37 H37B 110.8 . .
C38 C37 H37B 110.8 . .
H37A C37 H37B 108.8 . .
C39 C38 C37 107.1(5) . .
C39 C38 H38A 110.3 . .
C37 C38 H38A 110.3 . .
C39 C38 H38B 110.3 . .
C37 C38 H38B 110.3 . .
H38A C38 H38B 108.5 . .
C38 C39 C40 109.0(6) . .
C38 C39 H39A 109.9 . .
C40 C39 H39A 109.9 . .
C38 C39 H39B 109.9 . .
C40 C39 H39B 109.9 . .
H39A C39 H39B 108.3 . .
C39 C40 O6 107.5(5) . .
C39 C40 H40A 110.2 . .
O6 C40 H40A 110.2 . .
C39 C40 H40B 110.2 . .
O6 C40 H40B 110.2 . .
H40A C40 H40B 108.5 . .
Cl1 C41 Cl2 117.8(4) . .
Cl1 C41 H41A 107.9 . .
Cl2 C41 H41A 107.9 . .
Cl1 C41 H41B 107.9 . .
Cl2 C41 H41B 107.9 . .
H41A C41 H41B 107.2 . .
Cl4 C42 Cl3 113.7(6) . .
Cl4 C42 H42A 108.8 . .
Cl3 C42 H42A 108.8 . .
Cl4 C42 H42B 108.8 . .
Cl3 C42 H42B 108.8 . .
H42A C42 H42B 107.7 . .
Cl5 C43 Cl6 112.0(7) . .
Cl5 C43 H43A 109.2 . .
Cl6 C43 H43A 109.2 . .
Cl5 C43 H43B 109.2 . .
Cl6 C43 H43B 109.2 . .
H43A C43 H43B 107.9 . .
Cl8 C44 Cl7 118.3(5) . .
Cl8 C44 H44A 107.7 . .
Cl7 C44 H44A 107.7 . .
Cl8 C44 H44B 107.7 . .
Cl7 C44 H44B 107.7 . .
H44A C44 H44B 107.1 . .
Cl1' Cl1 C41 61.8(4) . .
Cl5' Cl5 C43 100.2(15) . .
Cl5' Cl5 Cl6' 147.5(15) . .
C43 Cl5 Cl6' 49.0(5) . .
Cl6' Cl6 C43 56.2(7) . .
Cl6 Cl6' Cl5 119.6(9) . .
C44 Cl8 Cl8' 59.0(4) . .

loop_
_geom_bond_atom_site_label_1
_geom_bond_atom_site_label_2
_geom_bond_distance
_geom_bond_site_symmetry_2
Gd1 O2 2.180(3) .
Gd1 O1 2.198(3) .
Gd1 O3 2.360(3) .
Gd1 O4 2.421(3) 3_565
Gd1 O6 2.468(3) .
Gd1 O5 2.510(3) .
Gd1 N1 2.548(3) .
O1 C1 1.335(5) .
O2 C14 1.332(5) .
O3 C16 1.258(4) .
O4 C16 1.262(4) .
O4 Gd1 2.421(3) 3_565
O5 C36 1.439(6) .
O5 C33 1.442(5) .
O6 C40 1.435(6) .
O6 C37 1.436(6) .
N1 C15 1.476(5) .
N1 C8 1.486(5) .
N1 C7 1.495(5) .
C7 C6 1.504(5) .
C7 H7A 0.9700 .
C7 H7B 0.9700 .
C6 C5 1.394(6) .
C6 C1 1.407(6) .
C1 C2 1.425(5) .
C2 C3 1.397(6) .
C2 C17 1.529(6) .
C3 C4 1.401(6) .
C3 H3A 0.9300 .
C4 C5 1.384(6) .
C4 C21 1.539(6) .
C5 H5A 0.9300 .
C8 C9 1.510(5) .
C8 H8A 0.9700 .
C8 H8B 0.9700 .
C9 C10 1.398(6) .
C9 C14 1.403(6) .
C14 C13 1.430(6) .
C13 C12 1.386(6) .
C13 C29 1.538(6) .
C12 C11 1.389(7) .
C12 H12A 0.9300 .
C11 C10 1.382(6) .
C11 C25 1.542(6) .
C10 H10A 0.9300 .
C15 C16 1.519(5) .
C15 H15A 0.9700 .
C15 H15B 0.9700 .
C17 C18 1.532(7) .
C17 C20 1.536(6) .
C17 C19 1.536(7) .
C18 H18A 0.9600 .
C18 H18B 0.9600 .
C18 H18C 0.9600 .
C19 H19A 0.9600 .
C19 H19B 0.9600 .
C19 H19C 0.9600 .
C20 H20A 0.9600 .
C20 H20B 0.9600 .
C20 H20C 0.9600 .
C21 C24 1.510(7) .
C21 C22 1.517(8) .
C21 C23 1.548(8) .
C22 H22A 0.9600 .
C22 H22B 0.9600 .
C22 H22C 0.9600 .
C23 H23A 0.9600 .
C23 H23B 0.9600 .
C23 H23C 0.9600 .
C24 H24A 0.9600 .
C24 H24B 0.9600 .
C24 H24C 0.9600 .
C25 C28' 1.33(3) .
C25 C27 1.484(8) .
C25 C28 1.536(9) .
C25 C26 1.575(9) .
C25 C26' 1.55(3) .
C25 C27' 1.70(2) .
C26 H26A 0.9600 .
C26 H26B 0.9600 .
C26 H26C 0.9600 .
C27 H27A 0.9600 .
C27 H27B 0.9600 .
C27 H27C 0.9600 .
C28 H28A 0.9600 .
C28 H28B 0.9600 .
C28 H28C 0.9600 .
C26' H26D 0.9600 .
C26' H26E 0.9600 .
C26' H26F 0.9600 .
C27' H27D 0.9600 .
C27' H27E 0.9600 .
C27' H27F 0.9600 .
C28' H28D 0.9600 .
C28' H28E 0.9600 .
C28' H28F 0.9600 .
C29 C30 1.518(7) .
C29 C32 1.529(7) .
C29 C31 1.533(7) .
C30 H30A 0.9600 .
C30 H30B 0.9600 .
C30 H30C 0.9600 .
C31 H31A 0.9600 .
C31 H31B 0.9600 .
C31 H31C 0.9600 .
C32 H32A 0.9600 .
C32 H32B 0.9600 .
C32 H32C 0.9600 .
C33 C34 1.495(7) .
C33 H33A 0.9700 .
C33 H33B 0.9700 .
C34 C35 1.505(8) .
C34 H34A 0.9700 .
C34 H34B 0.9700 .
C35 C36 1.492(7) .
C35 H35A 0.9700 .
C35 H35B 0.9700 .
C36 H36A 0.9700 .
C36 H36B 0.9700 .
C37 C38 1.508(8) .
C37 H37A 0.9700 .
C37 H37B 0.9700 .
C38 C39 1.403(10) .
C38 H38A 0.9700 .
C38 H38B 0.9700 .
C39 C40 1.445(8) .
C39 H39A 0.9700 .
C39 H39B 0.9700 .
C40 H40A 0.9700 .
C40 H40B 0.9700 .
C41 Cl1 1.718(7) .
C41 Cl2 1.737(7) .
C41 H41A 0.9700 .
C41 H41B 0.9700 .
C42 Cl4 1.592(10) .
C42 Cl3 1.767(10) .
C42 H42A 0.9700 .
C42 H42B 0.9700 .
C43 Cl5 1.542(11) .
C43 Cl6 1.966(14) .
C43 H43A 0.9700 .
C43 H43B 0.9700 .
C44 Cl8 1.532(8) .
C44 Cl7 1.765(8) .
C44 H44A 0.9700 .
C44 H44B 0.9700 .
Cl1 Cl1' 1.163(9) .
Cl5 Cl5' 0.74(2) .
Cl5 Cl6' 2.162(16) .
Cl6 Cl6' 1.164(12) .
Cl8 Cl8' 1.747(9) .

loop_
_geom_torsion_atom_site_label_1
_geom_torsion_atom_site_label_2
_geom_torsion_atom_site_label_3
_geom_torsion_atom_site_label_4
_geom_torsion
_geom_torsion_site_symmetry_1
O2 Gd1 O1 C1 -74.6(4) .
O3 Gd1 O1 C1 47.8(5) .
O4 Gd1 O1 C1 152.6(4) 3_565
O6 Gd1 O1 C1 -161.6(4) .
O5 Gd1 O1 C1 114.4(4) .
N1 Gd1 O1 C1 -6.9(4) .
O1 Gd1 O2 C14 75.3(4) .
O3 Gd1 O2 C14 -48.6(4) .
O4 Gd1 O2 C14 -124.7(4) 3_565
O6 Gd1 O2 C14 158.8(4) .
O5 Gd1 O2 C14 -157.6(5) .
N1 Gd1 O2 C14 7.8(4) .
O2 Gd1 O3 C16 25.3(3) .
O1 Gd1 O3 C16 -96.1(3) .
O4 Gd1 O3 C16 111.6(3) 3_565
O6 Gd1 O3 C16 147.7(3) .
O5 Gd1 O3 C16 -165.5(3) .
N1 Gd1 O3 C16 -36.5(3) .
O2 Gd1 O5 C36 -170.7(5) .
O1 Gd1 O5 C36 -41.3(3) .
O3 Gd1 O5 C36 76.8(3) .
O4 Gd1 O5 C36 155.7(3) 3_565
O6 Gd1 O5 C36 -126.7(3) .
N1 Gd1 O5 C36 25.0(3) .
O2 Gd1 O5 C33 49.3(7) .
O1 Gd1 O5 C33 178.6(4) .
O3 Gd1 O5 C33 -63.2(4) .
O4 Gd1 O5 C33 15.7(4) 3_565
O6 Gd1 O5 C33 93.3(4) .
N1 Gd1 O5 C33 -115.1(4) .
O2 Gd1 O6 C40 163.5(4) .
O1 Gd1 O6 C40 -87.7(4) .
O3 Gd1 O6 C40 36.0(5) .
O4 Gd1 O6 C40 72.1(4) 3_565
O5 Gd1 O6 C40 -8.8(4) .
N1 Gd1 O6 C40 -137.0(4) .
O2 Gd1 O6 C37 -22.9(4) .
O1 Gd1 O6 C37 85.8(4) .
O3 Gd1 O6 C37 -150.5(4) .
O4 Gd1 O6 C37 -114.3(4) 3_565
O5 Gd1 O6 C37 164.7(4) .
N1 Gd1 O6 C37 36.6(5) .
O2 Gd1 N1 C15 -86.4(2) .
O1 Gd1 N1 C15 159.0(2) .
O3 Gd1 N1 C15 34.6(2) .
O4 Gd1 N1 C15 -8.4(3) 3_565
O6 Gd1 N1 C15 -149.6(2) .
O5 Gd1 N1 C15 90.5(2) .
O2 Gd1 N1 C8 36.6(2) .
O1 Gd1 N1 C8 -78.0(2) .
O3 Gd1 N1 C8 157.6(2) .
O4 Gd1 N1 C8 114.6(2) 3_565
O6 Gd1 N1 C8 -26.6(3) .
O5 Gd1 N1 C8 -146.5(2) .
O2 Gd1 N1 C7 157.0(2) .
O1 Gd1 N1 C7 42.4(2) .
O3 Gd1 N1 C7 -82.0(2) .
O4 Gd1 N1 C7 -125.1(2) 3_565
O6 Gd1 N1 C7 93.8(3) .
O5 Gd1 N1 C7 -26.1(2) .
C15 N1 C7 C6 169.5(3) .
C8 N1 C7 C6 47.2(4) .
Gd1 N1 C7 C6 -74.6(4) .
N1 C7 C6 C5 -126.0(4) .
N1 C7 C6 C1 56.3(5) .
Gd1 O1 C1 C6 -11.1(7) .
Gd1 O1 C1 C2 169.0(3) .
C5 C6 C1 O1 175.4(4) .
C7 C6 C1 O1 -6.9(6) .
C5 C6 C1 C2 -4.7(6) .
C7 C6 C1 C2 172.9(4) .
O1 C1 C2 C3 -176.5(4) .
C6 C1 C2 C3 3.7(6) .
O1 C1 C2 C17 1.8(6) .
C6 C1 C2 C17 -178.1(4) .
C1 C2 C3 C4 -0.2(7) .
C17 C2 C3 C4 -178.4(4) .
C2 C3 C4 C5 -2.3(7) .
C2 C3 C4 C21 179.8(4) .
C3 C4 C5 C6 1.3(6) .
C21 C4 C5 C6 179.1(4) .
C1 C6 C5 C4 2.2(6) .
C7 C6 C5 C4 -175.5(4) .
C15 N1 C8 C9 50.6(4) .
C7 N1 C8 C9 170.7(3) .
Gd1 N1 C8 C9 -69.8(3) .
N1 C8 C9 C10 -129.6(4) .
N1 C8 C9 C14 54.9(5) .
Gd1 O2 C14 C9 -25.5(6) .
Gd1 O2 C14 C13 154.1(3) .
C10 C9 C14 O2 -179.8(3) .
C8 C9 C14 O2 -4.4(6) .
C10 C9 C14 C13 0.6(6) .
C8 C9 C14 C13 176.0(3) .
O2 C14 C13 C12 180.0(4) .
C9 C14 C13 C12 -0.4(6) .
O2 C14 C13 C29 1.2(6) .
C9 C14 C13 C29 -179.2(4) .
C14 C13 C12 C11 0.2(7) .
C29 C13 C12 C11 178.9(4) .
C13 C12 C11 C10 0.0(7) .
C13 C12 C11 C25 -177.5(4) .
C12 C11 C10 C9 0.1(6) .
C25 C11 C10 C9 177.6(4) .
C14 C9 C10 C11 -0.4(6) .
C8 C9 C10 C11 -176.0(4) .
C8 N1 C15 C16 -156.4(3) .
C7 N1 C15 C16 82.9(4) .
Gd1 N1 C15 C16 -33.5(3) .
Gd1 O3 C16 O4 -146.4(3) .
Gd1 O3 C16 C15 31.1(4) .
Gd1 O4 C16 O3 40.9(5) 3_565
Gd1 O4 C16 C15 -136.7(3) 3_565
N1 C15 C16 O3 5.3(5) .
N1 C15 C16 O4 -177.0(3) .
C3 C2 C17 C18 113.5(5) .
C1 C2 C17 C18 -64.7(5) .
C3 C2 C17 C20 -5.4(6) .
C1 C2 C17 C20 176.4(4) .
C3 C2 C17 C19 -124.9(5) .
C1 C2 C17 C19 56.9(5) .
C5 C4 C21 C24 12.5(7) .
C3 C4 C21 C24 -169.8(5) .
C5 C4 C21 C22 -110.5(5) .
C3 C4 C21 C22 67.2(6) .
C5 C4 C21 C23 131.7(5) .
C3 C4 C21 C23 -50.7(6) .
C10 C11 C25 C28' -61.0(16) .
C12 C11 C25 C28' 116.4(16) .
C10 C11 C25 C27 119.6(6) .
C12 C11 C25 C27 -63.0(7) .
C10 C11 C25 C28 -6.8(7) .
C12 C11 C25 C28 170.6(5) .
C10 C11 C25 C26 -120.2(5) .
C12 C11 C25 C26 57.2(6) .
C10 C11 C25 C26' 163.2(14) .
C12 C11 C25 C26' -19.4(14) .
C10 C11 C25 C27' 64.5(9) .
C12 C11 C25 C27' -118.1(9) .
C12 C13 C29 C30 -119.6(5) .
C14 C13 C29 C30 59.1(5) .
C12 C13 C29 C32 -0.8(6) .
C14 C13 C29 C32 177.9(4) .
C12 C13 C29 C31 119.1(5) .
C14 C13 C29 C31 -62.2(5) .
C36 O5 C33 C34 35.7(6) .
Gd1 O5 C33 C34 179.8(3) .
O5 C33 C34 C35 -22.9(7) .
C33 C34 C35 C36 2.2(7) .
C33 O5 C36 C35 -34.1(5) .
Gd1 O5 C36 C35 178.4(3) .
C34 C35 C36 O5 19.2(7) .
C40 O6 C37 C38 17.7(6) .
Gd1 O6 C37 C38 -156.6(4) .
O6 C37 C38 C39 -15.7(9) .
C37 C38 C39 C40 7.8(10) .
C38 C39 C40 O6 3.1(10) .
C37 O6 C40 C39 -13.4(7) .
Gd1 O6 C40 C39 161.3(5) .
Cl2 C41 Cl1 Cl1' -88.5(7) .
Cl6 C43 Cl5 Cl5' -166.1(14) .
Cl6 C43 Cl5 Cl6' 25.5(5) .
Cl5 C43 Cl6 Cl6' -46.6(10) .
C43 Cl6 Cl6' Cl5 33.5(5) .
Cl5' Cl5 Cl6' Cl6 -73(3) .
C43 Cl5 Cl6' Cl6 -50.9(9) .
Cl7 C44 Cl8 Cl8' 114.8(6) .
